data_4071714
loop_
_publ_author_name
'Vicente, Jos\'e'
'Arcas, Aurelia'
'Fern\'andez-Hern\'andez, Jes\'us M.'
'Bautista, Delia'

_publ_section_title
;
 New Acetonyl Palladium(II) Complexes
;
_journal_issue 15
_journal_name_full Organometallics
_journal_page_first 3978
_journal_paper_doi 10.1021/om8003288
_journal_volume 27
_journal_year 2008
_chemical_formula_sum 'C20 H23 Cl N2 O Pd'
_chemical_formula_weight 449.25
_chemical_name_systematic
; 
 ? 
;
_space_group_IT_number 2
_symmetry_cell_setting triclinic
_symmetry_space_group_name_Hall '-P 1'
_symmetry_space_group_name_H-M 'P -1'
_atom_sites_solution_hydrogens geom
_atom_sites_solution_primary direct
_atom_sites_solution_secondary difmap
_audit_creation_method SHELXL-97
_cell_angle_alpha 97.255(5)
_cell_angle_beta 105.519(5)
_cell_angle_gamma 103.746(5)
_cell_formula_units_Z 2
_cell_length_a 7.956(5)
_cell_length_b 9.980(5)
_cell_length_c 12.514(5)
_cell_measurement_reflns_used 8655
_cell_measurement_temperature 100(2)
_cell_measurement_theta_max 28.14
_cell_measurement_theta_min 2.46
_cell_volume 910.6(8)
_computing_cell_refinement 'Bruker SAINT'
_computing_data_collection 'Bruker SMART'
_computing_data_reduction 'Bruker SAINT'
_computing_molecular_graphics 'Bruker SHELXTL'
_computing_publication_material 'Bruker SHELXTL'
_computing_structure_refinement 'SHELXL-97 (Sheldrick, 1997)'
_computing_structure_solution 'SHELXS-97 (Sheldrick, 1990)'
_diffrn_ambient_temperature 100(2)
_diffrn_detector_area_resol_mean 8.26
_diffrn_measured_fraction_theta_full 0.994
_diffrn_measured_fraction_theta_max 0.992
_diffrn_measurement_device_type 'Bruker SMART APEX'
_diffrn_measurement_method \w-scan
_diffrn_radiation_monochromator graphite
_diffrn_radiation_source 'fine-focus sealed tube'
_diffrn_radiation_type MoK\a
_diffrn_radiation_wavelength 0.71073
_diffrn_reflns_av_R_equivalents 0.0143
_diffrn_reflns_av_sigmaI/netI 0.0159
_diffrn_reflns_limit_h_max 9
_diffrn_reflns_limit_h_min -9
_diffrn_reflns_limit_k_max 12
_diffrn_reflns_limit_k_min -12
_diffrn_reflns_limit_l_max 15
_diffrn_reflns_limit_l_min -15
_diffrn_reflns_number 10018
_diffrn_reflns_theta_full 26.00
_diffrn_reflns_theta_max 26.37
_diffrn_reflns_theta_min 1.72
_exptl_absorpt_coefficient_mu 1.176
_exptl_absorpt_correction_T_max 0.9118
_exptl_absorpt_correction_T_min 0.7047
_exptl_absorpt_correction_type multi-scan
_exptl_absorpt_process_details SADABS
_exptl_crystal_colour yellow
_exptl_crystal_density_diffrn 1.638
_exptl_crystal_density_method 'not measured'
_exptl_crystal_description block
_exptl_crystal_F_000 456
_exptl_crystal_size_max 0.32
_exptl_crystal_size_mid 0.22
_exptl_crystal_size_min 0.08
_refine_diff_density_max 0.326
_refine_diff_density_min -0.497
_refine_diff_density_rms 0.093
_refine_ls_extinction_method none
_refine_ls_goodness_of_fit_ref 1.127
_refine_ls_hydrogen_treatment 'rigid methyls, others riding'
_refine_ls_matrix_type full
_refine_ls_number_parameters 227
_refine_ls_number_reflns 3691
_refine_ls_number_restraints 0
_refine_ls_restrained_S_all 1.127
_refine_ls_R_factor_all 0.0223
_refine_ls_R_factor_gt 0.0217
_refine_ls_shift/su_max 0.001
_refine_ls_shift/su_mean 0.000
_refine_ls_structure_factor_coef Fsqd
_refine_ls_weighting_details 'calc w=1/[\s^2^(Fo^2^)+(0.0324P)^2^+0.3555P] where P=(Fo^2^+2Fc^2^)/3'
_refine_ls_weighting_scheme calc
_refine_ls_wR_factor_gt 0.0577
_refine_ls_wR_factor_ref 0.0582
_reflns_number_gt 3587
_reflns_number_total 3691
_reflns_threshold_expression >2sigma(I)
_cod_data_source_file om8003288-file004.cif
_cod_data_source_block 506cjms
_cod_database_code 4071714

loop_
_symmetry_equiv_pos_as_xyz
'x, y, z'
'-x, -y, -z'

loop_
_atom_site_label
_atom_site_type_symbol
_atom_site_fract_x
_atom_site_fract_y
_atom_site_fract_z
_atom_site_U_iso_or_equiv
_atom_site_adp_type
_atom_site_occupancy
_atom_site_symmetry_multiplicity
_atom_site_calc_flag
_atom_site_refinement_flags
Pd1 Pd 0.949152(18) 0.278533(13) 0.300819(11) 0.02732(6) Uani 1 1 d .
Cl1 Cl 1.01890(10) 0.06761(6) 0.30778(5) 0.05021(15) Uani 1 1 d .
N1 N 0.87342(19) 0.46358(16) 0.31441(13) 0.0257(3) Uani 1 1 d .
N2 N 0.7948(2) 0.24896(17) 0.41767(14) 0.0332(3) Uani 1 1 d .
O1 O 0.7516(2) 0.29136(18) -0.14392(13) 0.0505(4) Uani 1 1 d .
C1 C 0.9074(2) 0.5672(2) 0.25796(16) 0.0305(4) Uani 1 1 d .
H1 H 0.9594 0.5528 0.1989 0.037 Uiso 1 1 calc R
C2 C 0.8703(3) 0.6945(2) 0.28179(18) 0.0346(4) Uani 1 1 d .
H2 H 0.8944 0.7650 0.2391 0.042 Uiso 1 1 calc R
C3 C 0.7981(3) 0.7170(2) 0.36821(18) 0.0383(4) Uani 1 1 d .
H3 H 0.7760 0.8047 0.3884 0.046 Uiso 1 1 calc R
C4 C 0.7583(3) 0.6100(2) 0.42536(17) 0.0345(4) Uani 1 1 d .
H4 H 0.7067 0.6235 0.4847 0.041 Uiso 1 1 calc R
C5 C 0.7933(2) 0.4835(2) 0.39646(15) 0.0282(4) Uani 1 1 d .
C6 C 0.7498(2) 0.3643(2) 0.45284(15) 0.0304(4) Uani 1 1 d .
C7 C 0.6687(3) 0.3701(3) 0.53904(17) 0.0386(5) Uani 1 1 d .
H7 H 0.6357 0.4518 0.5625 0.046 Uiso 1 1 calc R
C8 C 0.6373(3) 0.2550(3) 0.58970(19) 0.0450(5) Uani 1 1 d .
H8 H 0.5824 0.2567 0.6484 0.054 Uiso 1 1 calc R
C9 C 0.6863(3) 0.1382(3) 0.55415(19) 0.0458(5) Uani 1 1 d .
H9 H 0.6674 0.0587 0.5886 0.055 Uiso 1 1 calc R
C10 C 0.7634(3) 0.1380(2) 0.46757(19) 0.0431(5) Uani 1 1 d .
H10 H 0.7955 0.0565 0.4424 0.052 Uiso 1 1 calc R
C11 C 1.1048(2) 0.33992(19) 0.19987(15) 0.0271(4) Uani 1 1 d .
H11 H 1.1571 0.4443 0.2255 0.033 Uiso 1 1 calc R
C12 C 1.2677(3) 0.2813(2) 0.20010(17) 0.0351(4) Uani 1 1 d .
H12 H 1.3252 0.2545 0.2725 0.042 Uiso 1 1 calc R
C13 C 1.1875(3) 0.1598(2) 0.09611(18) 0.0361(4) Uani 1 1 d .
H13A H 1.2808 0.1193 0.0775 0.043 Uiso 1 1 calc R
H13B H 1.0870 0.0846 0.1031 0.043 Uiso 1 1 calc R
C14 C 1.1208(3) 0.2508(2) 0.01382(16) 0.0320(4) Uani 1 1 d .
H14 H 1.0585 0.1988 -0.0663 0.038 Uiso 1 1 calc R
C15 C 0.9983(2) 0.31429(19) 0.07038(15) 0.0272(4) Uani 1 1 d .
H15 H 0.9963 0.4072 0.0490 0.033 Uiso 1 1 calc R
C16 C 0.8035(2) 0.2180(2) 0.03337(15) 0.0297(4) Uani 1 1 d .
H16A H 0.8074 0.1217 0.0427 0.036 Uiso 1 1 calc R
H16B H 0.7388 0.2512 0.0841 0.036 Uiso 1 1 calc R
C17 C 0.6965(3) 0.2116(2) -0.08756(16) 0.0330(4) Uani 1 1 d .
C18 C 0.5133(3) 0.1030(3) -0.1357(2) 0.0467(5) Uani 1 1 d .
H18A H 0.4303 0.1400 -0.1891 0.056 Uiso 1 1 calc R
H18B H 0.4637 0.0816 -0.0741 0.056 Uiso 1 1 calc R
H18C H 0.5269 0.0169 -0.1753 0.056 Uiso 1 1 calc R
C19 C 1.3997(3) 0.3870(2) 0.15839(19) 0.0427(5) Uani 1 1 d .
H19A H 1.5166 0.3639 0.1688 0.051 Uiso 1 1 calc R
H19B H 1.4238 0.4846 0.1992 0.051 Uiso 1 1 calc R
C20 C 1.2963(3) 0.3686(2) 0.03068(18) 0.0397(5) Uani 1 1 d .
H20A H 1.2688 0.4566 0.0134 0.048 Uiso 1 1 calc R
H20B H 1.3673 0.3398 -0.0175 0.048 Uiso 1 1 calc R

loop_
_atom_site_aniso_label
_atom_site_aniso_U_11
_atom_site_aniso_U_22
_atom_site_aniso_U_33
_atom_site_aniso_U_23
_atom_site_aniso_U_13
_atom_site_aniso_U_12
Pd1 0.03138(9) 0.02227(9) 0.02610(9) 0.00485(6) 0.00672(6) 0.00598(6)
Cl1 0.0771(4) 0.0315(3) 0.0552(3) 0.0180(2) 0.0287(3) 0.0256(3)
N1 0.0220(7) 0.0250(7) 0.0258(7) 0.0027(6) 0.0037(6) 0.0039(6)
N2 0.0316(8) 0.0321(8) 0.0310(8) 0.0091(7) 0.0064(7) 0.0023(7)
O1 0.0524(10) 0.0548(10) 0.0340(8) 0.0179(7) 0.0046(7) 0.0013(8)
C1 0.0296(9) 0.0288(9) 0.0326(9) 0.0067(7) 0.0097(8) 0.0070(7)
C2 0.0352(10) 0.0268(9) 0.0406(11) 0.0081(8) 0.0103(8) 0.0076(8)
C3 0.0395(11) 0.0302(10) 0.0437(11) 0.0018(8) 0.0108(9) 0.0124(8)
C4 0.0308(9) 0.0384(10) 0.0318(10) 0.0002(8) 0.0091(8) 0.0091(8)
C5 0.0216(8) 0.0329(9) 0.0237(8) 0.0027(7) 0.0018(7) 0.0034(7)
C6 0.0223(8) 0.0363(10) 0.0253(9) 0.0048(7) 0.0022(7) 0.0010(7)
C7 0.0311(10) 0.0533(13) 0.0285(10) 0.0083(9) 0.0075(8) 0.0086(9)
C8 0.0331(11) 0.0665(15) 0.0317(10) 0.0170(10) 0.0086(9) 0.0050(10)
C9 0.0362(11) 0.0531(14) 0.0408(12) 0.0223(10) 0.0064(9) -0.0017(10)
C10 0.0425(12) 0.0369(11) 0.0450(12) 0.0151(9) 0.0104(10) 0.0025(9)
C11 0.0281(9) 0.0240(8) 0.0265(9) 0.0029(7) 0.0059(7) 0.0067(7)
C12 0.0311(9) 0.0376(10) 0.0329(10) 0.0013(8) 0.0030(8) 0.0137(8)
C13 0.0369(10) 0.0333(10) 0.0380(11) 0.0006(8) 0.0099(9) 0.0152(8)
C14 0.0319(9) 0.0316(10) 0.0294(9) -0.0005(7) 0.0092(8) 0.0070(8)
C15 0.0290(9) 0.0256(9) 0.0260(9) 0.0043(7) 0.0074(7) 0.0078(7)
C16 0.0279(9) 0.0310(9) 0.0285(9) 0.0071(7) 0.0068(7) 0.0069(7)
C17 0.0327(10) 0.0349(10) 0.0292(9) 0.0053(8) 0.0056(8) 0.0105(8)
C18 0.0359(11) 0.0504(13) 0.0415(12) 0.0110(10) -0.0024(9) 0.0051(10)
C19 0.0265(10) 0.0491(12) 0.0447(12) -0.0028(10) 0.0080(9) 0.0063(9)
C20 0.0313(10) 0.0447(12) 0.0416(11) 0.0040(9) 0.0145(9) 0.0065(9)

loop_
_atom_type_symbol
_atom_type_description
_atom_type_scat_dispersion_real
_atom_type_scat_dispersion_imag
_atom_type_scat_source
C C 0.0033 0.0016 'International Tables Vol C Tables 4.2.6.8 and 6.1.1.4'
H H 0.0000 0.0000 'International Tables Vol C Tables 4.2.6.8 and 6.1.1.4'
N N 0.0061 0.0033 'International Tables Vol C Tables 4.2.6.8 and 6.1.1.4'
O O 0.0106 0.0060 'International Tables Vol C Tables 4.2.6.8 and 6.1.1.4'
Cl Cl 0.1484 0.1585 'International Tables Vol C Tables 4.2.6.8 and 6.1.1.4'
Pd Pd -0.9988 1.0072 'International Tables Vol C Tables 4.2.6.8 and 6.1.1.4'

loop_
_geom_angle_atom_site_label_1
_geom_angle_atom_site_label_2
_geom_angle_atom_site_label_3
_geom_angle
C11 Pd1 N1 93.56(7)
C11 Pd1 N2 170.92(6)
N1 Pd1 N2 78.42(6)
C11 Pd1 Cl1 94.36(6)
N1 Pd1 Cl1 171.76(4)
N2 Pd1 Cl1 93.51(5)
C1 N1 C5 118.05(16)
C1 N1 Pd1 126.97(13)
C5 N1 Pd1 114.77(12)
C6 N2 C10 119.08(19)
C6 N2 Pd1 113.33(13)
C10 N2 Pd1 126.93(15)
N1 C1 C2 123.00(18)
C3 C2 C1 118.78(19)
C2 C3 C4 118.90(19)
C3 C4 C5 120.15(18)
N1 C5 C4 121.00(18)
N1 C5 C6 116.44(16)
C4 C5 C6 122.55(17)
N2 C6 C7 121.23(19)
N2 C6 C5 116.04(17)
C7 C6 C5 122.73(19)
C8 C7 C6 119.0(2)
C9 C8 C7 119.3(2)
C8 C9 C10 119.0(2)
N2 C10 C9 122.4(2)
C12 C11 C15 103.09(14)
C12 C11 Pd1 119.85(13)
C15 C11 Pd1 115.37(12)
C13 C12 C11 102.64(15)
C13 C12 C19 100.61(17)
C11 C12 C19 107.15(17)
C14 C13 C12 94.74(16)
C13 C14 C20 102.22(17)
C13 C14 C15 101.85(15)
C20 C14 C15 107.97(16)
C16 C15 C14 111.82(15)
C16 C15 C11 115.50(15)
C14 C15 C11 102.45(14)
C17 C16 C15 114.15(16)
O1 C17 C18 120.55(19)
O1 C17 C16 122.22(18)
C18 C17 C16 117.22(18)
C12 C19 C20 103.54(16)
C14 C20 C19 102.70(17)

loop_
_geom_bond_atom_site_label_1
_geom_bond_atom_site_label_2
_geom_bond_distance
Pd1 C11 2.043(2)
Pd1 N1 2.0753(17)
Pd1 N2 2.1518(18)
Pd1 Cl1 2.3069(12)
N1 C1 1.340(2)
N1 C5 1.363(2)
N2 C6 1.342(3)
N2 C10 1.343(3)
O1 C17 1.210(3)
C1 C2 1.386(3)
C2 C3 1.372(3)
C3 C4 1.380(3)
C4 C5 1.381(3)
C5 C6 1.477(3)
C6 C7 1.399(3)
C7 C8 1.384(3)
C8 C9 1.373(4)
C9 C10 1.381(3)
C11 C12 1.544(3)
C11 C15 1.571(2)
C12 C13 1.536(3)
C12 C19 1.548(3)
C13 C14 1.530(3)
C14 C20 1.541(3)
C14 C15 1.550(3)
C15 C16 1.528(3)
C16 C17 1.510(3)
C17 C18 1.509(3)
C19 C20 1.554(3)

loop_
_geom_hbond_atom_site_label_D
_geom_hbond_atom_site_label_H
_geom_hbond_atom_site_label_A
_geom_hbond_distance_DH
_geom_hbond_distance_HA
_geom_hbond_distance_DA
_geom_hbond_angle_DHA
_geom_hbond_site_symmetry_A
C4 H4 Pd1 0.95 3.13 3.455(2) 102.1 2_766
C2 H2 Cl1 0.95 2.88 3.572(3) 130.4 1_565
C8 H8 O1 0.95 2.52 3.160(3) 124.6 1_556
